data_4341868
loop_
_publ_author_name
'Wang, Xingquan'
'Liu, Shuxia'
'Liu, Yiwei'
'He, Danfeng'
'Li, Ning'
'Miao, Jun'
'Ji, Yujuan'
'Yang, Guoyu'

_publ_section_title
;
 Planar {Ni6} Cluster-Containing Polyoxometalate-based Inorganic-Organic
 Hybrid Compound and Its Extended Structure.
;
_journal_name_full 'Inorganic chemistry'
_journal_page_first 141126095850003
_journal_paper_doi 10.1021/ic502321v
_journal_year 2014
_chemical_formula_moiety 'C4 H8 N4 Ni13 O148 P4 W30, 20(O)'
_chemical_formula_sum 'C4 H8 N4 Ni13 O168 P4 W30'
_chemical_formula_weight 9202.19
_chemical_name_systematic
; 
 ? 
;
_space_group_IT_number 14
_symmetry_cell_setting monoclinic
_symmetry_space_group_name_Hall '-P 2ybc'
_symmetry_space_group_name_H-M 'P 1 21/c 1'
_atom_sites_solution_hydrogens geom
_atom_sites_solution_primary direct
_atom_sites_solution_secondary difmap
_audit_creation_method SHELXL-97
_cell_angle_alpha 90.00
_cell_angle_beta 95.671(2)
_cell_angle_gamma 90.00
_cell_formula_units_Z 2
_cell_length_a 14.8355(4)
_cell_length_b 18.1052(4)
_cell_length_c 28.8773(6)
_cell_measurement_temperature 293(2)
_cell_volume 7718.5(3)
_computing_structure_refinement 'SHELXL-97 (Sheldrick, 1997)'
_computing_structure_solution 'SHELXS-97 (Sheldrick, 1990)'
_diffrn_ambient_temperature 293(2)
_diffrn_measured_fraction_theta_full 0.997
_diffrn_measured_fraction_theta_max 0.997
_diffrn_radiation_monochromator graphite
_diffrn_radiation_source 'fine-focus sealed tube'
_diffrn_radiation_type MoK\a
_diffrn_radiation_wavelength 0.71073
_diffrn_reflns_av_R_equivalents 0.0488
_diffrn_reflns_av_sigmaI/netI 0.0713
_diffrn_reflns_limit_h_max 17
_diffrn_reflns_limit_h_min -12
_diffrn_reflns_limit_k_max 21
_diffrn_reflns_limit_k_min -18
_diffrn_reflns_limit_l_max 29
_diffrn_reflns_limit_l_min -34
_diffrn_reflns_number 29861
_diffrn_reflns_theta_full 25.10
_diffrn_reflns_theta_max 25.10
_diffrn_reflns_theta_min 2.84
_exptl_absorpt_coefficient_mu 23.959
_exptl_absorpt_correction_T_max 0.056
_exptl_absorpt_correction_T_min 0.019
_exptl_absorpt_correction_type multi-scan
_exptl_crystal_colour green
_exptl_crystal_density_diffrn 3.960
_exptl_crystal_density_method 'not measured'
_exptl_crystal_description prismatic
_exptl_crystal_F_000 8096.0
_exptl_crystal_size_max 0.20
_exptl_crystal_size_mid 0.15
_exptl_crystal_size_min 0.12
_refine_diff_density_max 2.728
_refine_diff_density_min -1.809
_refine_diff_density_rms 0.346
_refine_ls_extinction_method none
_refine_ls_goodness_of_fit_ref 1.014
_refine_ls_hydrogen_treatment mixed
_refine_ls_matrix_type full
_refine_ls_number_parameters 999
_refine_ls_number_reflns 13751
_refine_ls_number_restraints 48
_refine_ls_restrained_S_all 1.014
_refine_ls_R_factor_all 0.0791
_refine_ls_R_factor_gt 0.0456
_refine_ls_shift/su_max 0.003
_refine_ls_shift/su_mean 0.001
_refine_ls_structure_factor_coef Fsqd
_refine_ls_weighting_details 'calc w=1/[\s^2^(Fo^2^)+(0.0441P)^2^+0.0000P] where P=(Fo^2^+2Fc^2^)/3'
_refine_ls_weighting_scheme calc
_refine_ls_wR_factor_gt 0.1002
_refine_ls_wR_factor_ref 0.1131
_reflns_number_gt 9484
_reflns_number_total 13751
_reflns_threshold_expression >2sigma(I)
_cod_data_source_file ic502321v_si_003.cif
_cod_data_source_block 1
_cod_depositor_comments
;
The following automatic conversions were performed:

'_symmetry_cell_setting' value 'Monoclinic' changed to 'monoclinic'
according to
/home/saulius/struct/COD-crude-data--automatic-downloads/rss-feeds/ACS/lib/dictionaries/cif_core.dic
dictionary named 'cif_core.dic' version 2.4.2 from 2011-04-26.

Automatic conversion script
Id: cif_fix_values 2935 2014-11-11 08:27:57Z andrius 
;
_cod_original_sg_symbol_H-M 'P 21/c'
_cod_database_code 4341868

loop_
_symmetry_equiv_pos_as_xyz
'x, y, z'
'-x, y+1/2, -z+1/2'
'-x, -y, -z'
'x, -y-1/2, z-1/2'

loop_
_atom_site_label
_atom_site_type_symbol
_atom_site_fract_x
_atom_site_fract_y
_atom_site_fract_z
_atom_site_U_iso_or_equiv
_atom_site_adp_type
_atom_site_occupancy
_atom_site_symmetry_multiplicity
_atom_site_calc_flag
_atom_site_refinement_flags
C1 C 0.090(2) 0.5251(17) -0.1037(11) 0.137(17) Uani 1 1 d .
H1A H 0.1279 0.5605 -0.0857 0.165 Uiso 1 1 calc R
H1B H 0.0646 0.5505 -0.1316 0.165 Uiso 1 1 calc R
C2 C 0.019(2) 0.5083(13) -0.0781(8) 0.077(8) Uani 1 1 d .
H2A H -0.0357 0.5028 -0.0995 0.092 Uiso 1 1 calc R
H2B H 0.0091 0.5499 -0.0580 0.092 Uiso 1 1 calc R
N1 N 0.0301(12) 0.4405(8) -0.0490(5) 0.042(4) Uani 1 1 d .
N2 N 0.1475(12) 0.4684(8) -0.1178(4) 0.040(4) Uani 1 1 d .
Ni1 Ni 0.12670(17) 0.37656(12) -0.07781(6) 0.0303(6) Uani 1 1 d .
Ni2 Ni 0.33451(15) 0.34812(11) -0.06239(6) 0.0226(5) Uani 1 1 d .
Ni3 Ni 0.54057(16) 0.32139(12) -0.05607(6) 0.0294(5) Uani 1 1 d .
Ni4 Ni 0.40889(16) 0.18852(11) -0.05823(6) 0.0244(5) Uani 1 1 d .
Ni5 Ni 0.27840(18) 0.05628(12) -0.06888(7) 0.0325(6) Uani 1 1 d .
Ni6 Ni 0.20184(15) 0.21617(11) -0.06880(6) 0.0232(5) Uani 1 1 d .
Ni7 Ni 0.7867(4) 0.1665(3) 0.19468(17) 0.0440(13) Uani 0.50 1 d PU
O1 O -0.0296(8) 0.3133(6) 0.0128(3) 0.034(3) Uani 1 1 d .
O2 O 0.0605(8) 0.1739(6) 0.0205(3) 0.027(3) Uani 1 1 d .
O3 O 0.1397(8) 0.1122(6) 0.0969(3) 0.030(3) Uani 1 1 d .
O4 O 0.5235(8) 0.1087(5) 0.0455(3) 0.020(3) Uani 1 1 d .
O5 O 0.4511(8) 0.4154(5) 0.1125(3) 0.025(3) Uani 1 1 d .
O6 O 0.2524(8) 0.4459(6) 0.1029(3) 0.029(3) Uani 1 1 d .
O7 O 0.3591(8) 0.4684(5) 0.0369(3) 0.021(2) Uani 1 1 d .
O8 O 0.1904(8) 0.1203(6) -0.0310(3) 0.028(3) Uani 1 1 d .
O9 O 0.5132(8) 0.2285(5) -0.0132(3) 0.024(3) Uani 1 1 d .
O10 O 0.4471(8) 0.3745(6) -0.0171(3) 0.026(3) Uani 1 1 d .
O11 O 0.5237(8) 0.3136(5) 0.0628(3) 0.022(3) Uani 1 1 d .
O12 O 0.3806(8) 0.0961(5) -0.0199(3) 0.023(3) Uani 1 1 d .
O13 O 0.1173(7) 0.2837(6) -0.0338(3) 0.024(3) Uani 1 1 d .
O14 O 0.2209(8) 0.2245(5) 0.0425(3) 0.018(2) Uani 1 1 d .
O15 O 0.2382(8) 0.4043(5) -0.0277(3) 0.024(3) Uani 1 1 d U
O16 O 0.0702(8) 0.2648(6) 0.0928(3) 0.031(3) Uani 1 1 d .
O17 O 0.4195(9) -0.0214(5) 0.0371(3) 0.031(3) Uani 1 1 d .
O18 O 0.1978(8) 0.1249(6) 0.2260(3) 0.030(3) Uani 1 1 d .
O19 O 0.3723(8) 0.1005(5) 0.2344(3) 0.026(3) Uani 1 1 d .
O20 O 0.3292(8) 0.3324(5) 0.1586(3) 0.022(3) Uani 1 1 d .
O21 O 0.4214(8) 0.0741(6) 0.1111(3) 0.029(3) Uani 1 1 d .
O22 O 0.3908(8) 0.1998(5) 0.1603(3) 0.024(3) Uani 1 1 d U
O23 O 0.3143(7) 0.2516(5) -0.0229(3) 0.019(2) Uani 1 1 d .
O24 O 0.2756(8) 0.0682(5) 0.1573(3) 0.022(3) Uani 1 1 d .
O25 O 0.2751(9) 0.0757(6) 0.3131(3) 0.032(3) Uani 1 1 d .
O26 O 0.3130(8) 0.2512(5) 0.2279(3) 0.022(3) Uani 1 1 d .
O27 O 0.3307(8) 0.3340(6) 0.3007(3) 0.025(3) Uani 1 1 d .
O28 O 0.2172(8) 0.2215(6) 0.2952(3) 0.029(3) Uani 1 1 d .
O29 O 0.6618(9) 0.2111(7) 0.0494(4) 0.044(3) Uani 1 1 d .
O30 O 0.5489(9) 0.4643(6) 0.1904(4) 0.041(3) Uani 1 1 d .
O31 O 0.2224(8) 0.2239(5) 0.1525(3) 0.022(3) Uani 1 1 d .
O32 O 0.5211(7) 0.1110(6) 0.1900(3) 0.022(3) Uani 1 1 d .
O33 O 0.4447(9) 0.3671(6) 0.2388(3) 0.033(3) Uani 1 1 d .
O34 O 0.5282(8) 0.3153(6) 0.1713(3) 0.026(3) Uani 1 1 d .
O35 O 0.3317(7) 0.3307(5) 0.0481(3) 0.017(2) Uani 1 1 d U
O36 O 0.1251(8) 0.2857(6) 0.2227(3) 0.028(3) Uani 1 1 d .
O37 O 0.5174(9) 0.3114(6) 0.3249(3) 0.037(3) Uani 1 1 d .
O38 O 0.3599(8) 0.4671(5) 0.1830(3) 0.026(3) Uani 1 1 d .
O39 O 0.0622(8) 0.1757(5) 0.1668(3) 0.026(3) Uani 1 1 d .
O40 O 0.1416(8) 0.3688(5) 0.1509(3) 0.025(3) Uani 1 1 d .
O41 O 0.0979(9) 0.0261(6) 0.1687(4) 0.040(3) Uani 1 1 d .
O42 O -0.0283(8) 0.3087(6) 0.1623(4) 0.035(3) Uani 1 1 d .
O43 O 0.2376(9) 0.3951(6) 0.2281(3) 0.031(3) Uani 1 1 d .
O44 O 0.4252(10) -0.0209(6) 0.1835(3) 0.038(3) Uani 1 1 d .
O45 O 0.5500(8) 0.4607(6) 0.0438(3) 0.031(3) Uani 1 1 d .
O46 O 0.2749(8) 0.0725(5) 0.0495(3) 0.022(3) Uani 1 1 d .
O47 O 0.1425(8) 0.3680(5) 0.0421(3) 0.021(2) Uani 1 1 d .
O48 O 0.1793(9) 0.5160(6) 0.0242(4) 0.039(3) Uani 1 1 d .
O49 O 0.1468(10) 0.3642(7) 0.3064(4) 0.045(4) Uani 1 1 d .
O50 O 0.5056(8) 0.2320(6) 0.2415(3) 0.028(3) Uani 1 1 d .
O51 O 0.1836(9) 0.5155(6) 0.1750(4) 0.038(3) Uani 1 1 d .
O52 O 0.3891(8) 0.2002(5) 0.0505(3) 0.021(3) Uani 1 1 d .
O53 O 0.5491(8) 0.1982(6) 0.1177(3) 0.029(3) Uani 1 1 d .
O54 O 0.0983(9) 0.0237(6) 0.0196(3) 0.035(3) Uani 1 1 d .
O55 O 0.6608(9) 0.2116(6) 0.1983(3) 0.030(3) Uani 1 1 d .
O56 O 0.2222(7) 0.3114(6) -0.1028(3) 0.024(3) Uani 1 1 d .
O57 O 0.4274(8) 0.2852(5) -0.0923(3) 0.026(3) Uani 1 1 d U
O58 O 0.2955(8) 0.1551(6) -0.0990(3) 0.028(3) Uani 1 1 d .
O59 O 0.0880(9) 0.1857(7) -0.1127(3) 0.042(3) Uani 1 1 d .
O60 O 0.3520(9) 0.4430(6) -0.0989(3) 0.034(3) Uani 1 1 d .
O61 O 0.5010(10) 0.1287(7) -0.0914(4) 0.046(4) Uani 1 1 d .
O62 O 0.5540(10) 0.4096(6) -0.1014(4) 0.045(4) Uani 1 1 d .
O63 O 0.3734(10) 0.0016(7) -0.1047(4) 0.055(4) Uani 1 1 d .
O64 O 0.6483(9) 0.3648(7) -0.0153(4) 0.048(4) Uani 1 1 d .
O65 O 0.2632(11) -0.0432(6) -0.0336(4) 0.054(4) Uani 1 1 d .
O66 O 0.6291(11) 0.2596(7) -0.0910(5) 0.058(4) Uani 1 1 d .
O67 O 0.1764(10) 0.0216(8) -0.1169(4) 0.058(4) Uani 1 1 d .
O68 O 0.0251(10) 0.3312(7) -0.1248(4) 0.051(4) Uani 1 1 d .
O69 O 0.3930(9) 0.1962(5) 0.3043(3) 0.030(3) Uani 1 1 d .
O70 O 0.798(2) 0.2276(13) 0.2418(8) 0.194(16) Uani 1 1 d .
O1W O 0.4211(12) 0.6127(7) 0.1944(4) 0.068(5) Uani 1 1 d .
O2W O 0.3600(14) 0.0051(10) 0.7996(5) 0.092(6) Uani 1 1 d .
O3W O 0.0260(17) 0.349(2) 0.7796(6) 0.201(16) Uani 1 1 d .
O4W O 0.837(2) 0.3696(14) 0.8945(11) 0.197(14) Uani 1 1 d .
O5W O 0.230(2) 0.9224(13) 0.0897(10) 0.175(12) Uani 1 1 d .
O6W O 0.6966(16) 0.3680(14) 0.1151(8) 0.132(8) Uani 1 1 d .
O7W O 0.718(2) 0.2080(15) 0.3140(10) 0.178(12) Uani 1 1 d .
O72 O 0.769(3) 0.078(2) 0.2329(13) 0.31(3) Uani 1 1 d .
O71 O 0.905(3) 0.115(2) 0.1894(13) 0.274(18) Uani 1 1 d U
O73 O 0.742(3) 0.1208(15) 0.1306(9) 0.205(16) Uani 1 1 d .
O74 O 0.808(3) 0.259(3) 0.157(2) 0.45(4) Uani 1 1 d .
O8W O -0.001(2) 0.0437(15) 0.9121(9) 0.167(10) Uani 1 1 d U
P1 P 0.3141(3) 0.2511(2) 0.03068(11) 0.0132(8) Uani 1 1 d .
P2 P 0.3139(3) 0.2514(2) 0.17302(11) 0.0145(8) Uani 1 1 d .
W1 W 0.08014(5) 0.28043(4) 0.02349(2) 0.02228(16) Uani 1 1 d .
W2 W 0.40302(5) 0.07043(3) 0.171894(19) 0.02308(17) Uani 1 1 d .
W3 W 0.54764(5) 0.21264(4) 0.17952(2) 0.02377(17) Uani 1 1 d .
W4 W 0.40033(5) 0.07197(3) 0.040566(19) 0.02133(16) Uani 1 1 d .
W5 W 0.15707(5) 0.10574(3) 0.02715(2) 0.02233(16) Uani 1 1 d .
W6 W 0.23816(5) 0.43479(3) 0.031750(19) 0.02223(17) Uani 1 1 d .
W7 W 0.46112(5) 0.40075(3) 0.043516(19) 0.02159(16) Uani 1 1 d .
W8 W 0.46215(5) 0.40449(3) 0.17523(2) 0.02412(17) Uani 1 1 d .
W9 W 0.07880(5) 0.27890(4) 0.15488(2) 0.02438(17) Uani 1 1 d .
W10 W 0.54722(5) 0.21266(4) 0.04756(2) 0.02210(16) Uani 1 1 d .
W11 W 0.15641(5) 0.10523(4) 0.15906(2) 0.02369(17) Uani 1 1 d .
W12 W 0.23897(5) 0.43561(3) 0.16399(2) 0.02451(17) Uani 1 1 d .
W13 W 0.43858(5) 0.28876(4) 0.27972(2) 0.02580(18) Uani 1 1 d .
W14 W 0.29211(5) 0.14395(4) 0.27192(2) 0.02461(17) Uani 1 1 d .
W15 W 0.21126(5) 0.31976(4) 0.26808(2) 0.02629(18) Uani 1 1 d .
O9W O 0.740(3) 0.4178(19) 0.2113(12) 0.227(15) Uiso 1 1 d .
O10W O 0.722(5) 0.380(4) 0.286(2) 0.45(4) Uiso 1 1 d .

loop_
_atom_site_aniso_label
_atom_site_aniso_U_11
_atom_site_aniso_U_22
_atom_site_aniso_U_33
_atom_site_aniso_U_23
_atom_site_aniso_U_13
_atom_site_aniso_U_12
C1 0.12(3) 0.13(3) 0.18(3) 0.11(2) 0.12(3) 0.10(2)
C2 0.09(2) 0.077(17) 0.066(15) 0.017(14) 0.034(15) 0.032(16)
N1 0.049(12) 0.047(9) 0.031(8) 0.017(7) 0.010(7) 0.020(9)
N2 0.064(13) 0.037(8) 0.023(7) 0.011(7) 0.018(7) 0.029(8)
Ni1 0.0367(16) 0.0388(13) 0.0160(10) 0.0057(9) 0.0047(9) 0.0185(11)
Ni2 0.0307(14) 0.0259(11) 0.0115(9) 0.0029(8) 0.0040(9) 0.0098(10)
Ni3 0.0362(16) 0.0341(12) 0.0193(10) 0.0029(9) 0.0102(10) 0.0048(11)
Ni4 0.0314(14) 0.0295(11) 0.0125(9) 0.0045(9) 0.0035(9) 0.0130(10)
Ni5 0.0465(17) 0.0332(12) 0.0169(10) -0.0025(9) -0.0006(10) 0.0162(12)
Ni6 0.0292(14) 0.0280(11) 0.0125(9) -0.0023(8) 0.0016(9) 0.0102(10)
Ni7 0.035(3) 0.040(3) 0.056(3) 0.006(2) 0.003(2) -0.006(2)
O1 0.027(8) 0.047(7) 0.028(6) 0.005(6) -0.004(5) 0.017(6)
O2 0.026(8) 0.038(6) 0.015(5) 0.000(5) 0.001(5) 0.006(6)
O3 0.041(9) 0.028(6) 0.019(5) -0.004(5) 0.000(5) 0.003(6)
O4 0.030(7) 0.012(5) 0.020(5) -0.004(4) 0.004(5) 0.012(5)
O5 0.035(8) 0.023(6) 0.016(5) -0.005(5) 0.002(5) 0.004(5)
O6 0.041(8) 0.034(6) 0.014(5) 0.009(5) 0.003(5) 0.005(6)
O7 0.025(7) 0.022(5) 0.016(5) -0.005(4) 0.008(5) 0.007(5)
O8 0.042(9) 0.030(6) 0.011(5) 0.000(5) 0.000(5) 0.003(6)
O9 0.026(7) 0.032(6) 0.015(5) -0.001(5) 0.004(5) 0.006(5)
O10 0.027(8) 0.033(6) 0.018(5) 0.004(5) 0.004(5) 0.000(5)
O11 0.028(7) 0.021(5) 0.017(5) 0.004(4) 0.006(5) 0.013(5)
O12 0.038(8) 0.019(5) 0.013(5) 0.004(4) 0.004(5) 0.013(5)
O13 0.022(7) 0.042(6) 0.006(4) -0.002(5) -0.004(4) 0.012(5)
O14 0.036(8) 0.012(5) 0.007(4) 0.000(4) 0.003(4) -0.002(5)
O15 0.041(7) 0.028(5) 0.004(4) 0.000(4) 0.007(4) 0.010(5)
O16 0.036(8) 0.038(7) 0.022(5) 0.003(5) 0.014(5) 0.002(6)
O17 0.054(9) 0.019(6) 0.020(5) -0.001(5) 0.010(5) 0.024(6)
O18 0.040(9) 0.036(7) 0.015(5) 0.005(5) 0.003(5) -0.007(6)
O19 0.043(8) 0.016(5) 0.018(5) 0.006(4) 0.002(5) 0.012(5)
O20 0.027(7) 0.024(6) 0.017(5) -0.005(5) 0.009(5) -0.005(5)
O21 0.036(8) 0.028(6) 0.023(5) -0.006(5) 0.005(5) 0.009(6)
O22 0.031(6) 0.023(5) 0.015(4) 0.013(4) -0.009(4) -0.004(5)
O23 0.025(7) 0.017(5) 0.014(5) 0.007(4) 0.000(4) 0.002(5)
O24 0.039(8) 0.019(5) 0.006(4) 0.005(4) -0.004(4) 0.000(5)
O25 0.048(9) 0.036(6) 0.010(5) 0.003(5) 0.003(5) -0.002(6)
O26 0.037(8) 0.018(5) 0.011(5) 0.008(4) 0.009(5) -0.004(5)
O27 0.030(8) 0.031(6) 0.015(5) -0.007(5) 0.005(5) -0.004(5)
O28 0.044(9) 0.026(6) 0.017(5) -0.001(5) 0.013(5) 0.000(6)
O29 0.035(9) 0.060(8) 0.036(7) -0.001(6) 0.002(6) 0.015(7)
O30 0.058(10) 0.041(7) 0.023(6) 0.004(5) -0.004(6) -0.026(7)
O31 0.033(8) 0.011(5) 0.024(5) 0.002(4) 0.017(5) 0.006(5)
O32 0.023(7) 0.032(6) 0.010(5) -0.003(5) -0.008(4) 0.005(5)
O33 0.058(10) 0.029(6) 0.014(5) 0.008(5) 0.010(5) -0.009(6)
O34 0.037(8) 0.030(6) 0.011(5) 0.008(5) -0.008(5) 0.006(6)
O35 0.026(6) 0.015(4) 0.012(4) 0.009(4) 0.005(4) 0.008(4)
O36 0.029(8) 0.029(6) 0.028(6) 0.005(5) 0.009(5) -0.005(6)
O37 0.043(9) 0.043(7) 0.024(6) 0.013(5) -0.009(5) -0.006(7)
O38 0.040(8) 0.027(6) 0.012(5) -0.003(5) 0.006(5) -0.004(6)
O39 0.021(7) 0.025(6) 0.033(6) 0.006(5) 0.005(5) 0.006(5)
O40 0.041(8) 0.016(5) 0.019(5) 0.003(4) 0.004(5) 0.001(5)
O41 0.044(9) 0.038(7) 0.040(7) -0.001(6) 0.007(6) -0.017(7)
O42 0.033(8) 0.043(7) 0.032(6) 0.001(6) 0.012(6) 0.010(6)
O43 0.047(9) 0.029(6) 0.018(5) 0.003(5) 0.012(5) 0.008(6)
O44 0.068(11) 0.022(6) 0.023(6) -0.004(5) 0.001(6) 0.012(6)
O45 0.038(9) 0.036(7) 0.021(5) 0.001(5) 0.009(5) -0.001(6)
O46 0.034(8) 0.017(5) 0.014(5) -0.001(4) 0.000(5) 0.004(5)
O47 0.024(7) 0.024(6) 0.016(5) 0.000(5) 0.003(5) 0.003(5)
O48 0.050(10) 0.038(7) 0.029(6) 0.010(5) 0.010(6) 0.017(7)
O49 0.067(11) 0.051(8) 0.021(6) -0.008(6) 0.027(6) 0.010(7)
O50 0.031(8) 0.029(6) 0.023(5) -0.003(5) 0.002(5) -0.001(6)
O51 0.053(10) 0.030(6) 0.032(6) 0.002(5) 0.010(6) 0.018(6)
O52 0.031(8) 0.017(5) 0.016(5) 0.003(4) 0.004(5) 0.003(5)
O53 0.041(8) 0.029(6) 0.018(5) -0.008(5) 0.007(5) 0.010(6)
O54 0.046(9) 0.036(7) 0.024(6) -0.006(5) 0.002(6) -0.013(6)
O55 0.039(8) 0.030(6) 0.021(5) -0.003(5) -0.005(5) 0.005(6)
O56 0.021(7) 0.035(6) 0.016(5) -0.002(5) -0.001(5) 0.006(5)
O57 0.029(6) 0.024(5) 0.023(5) 0.013(4) -0.001(4) 0.015(5)
O58 0.037(8) 0.031(6) 0.016(5) 0.003(5) 0.005(5) 0.019(6)
O59 0.043(9) 0.060(8) 0.022(6) -0.006(6) -0.003(6) 0.007(7)
O60 0.047(9) 0.031(6) 0.023(6) 0.010(5) 0.000(5) -0.001(6)
O61 0.069(11) 0.046(8) 0.026(6) 0.008(6) 0.021(6) 0.038(7)
O62 0.061(11) 0.035(7) 0.042(7) 0.003(6) 0.024(7) -0.005(7)
O63 0.064(12) 0.046(8) 0.056(8) -0.018(7) 0.010(8) 0.027(8)
O64 0.037(9) 0.058(8) 0.047(7) 0.001(7) -0.011(6) 0.007(7)
O65 0.095(14) 0.032(7) 0.034(7) -0.002(6) -0.001(7) 0.006(8)
O66 0.068(12) 0.041(8) 0.071(9) -0.021(7) 0.035(8) 0.006(8)
O67 0.063(11) 0.075(10) 0.031(7) -0.027(7) -0.027(7) 0.007(9)
O68 0.047(10) 0.068(9) 0.036(7) 0.003(7) -0.016(6) -0.002(8)
O69 0.050(9) 0.024(6) 0.015(5) 0.004(5) -0.001(5) -0.012(6)
O70 0.33(4) 0.15(2) 0.124(18) -0.014(17) 0.13(2) -0.11(2)
O1W 0.108(16) 0.053(9) 0.045(8) 0.000(7) 0.021(9) -0.025(9)
O2W 0.106(17) 0.101(13) 0.076(11) 0.038(10) 0.038(11) 0.049(12)
O3W 0.09(2) 0.45(5) 0.068(12) 0.05(2) 0.016(12) 0.09(3)
O4W 0.20(4) 0.13(2) 0.24(3) 0.02(2) -0.07(3) -0.04(2)
O5W 0.19(3) 0.13(2) 0.20(3) 0.036(19) 0.01(2) 0.02(2)
O6W 0.070(17) 0.19(2) 0.139(18) -0.004(17) 0.006(13) 0.014(17)
O7W 0.16(3) 0.17(2) 0.20(3) -0.02(2) -0.04(2) -0.01(2)
O72 0.30(5) 0.34(5) 0.29(4) 0.25(4) 0.01(4) -0.04(4)
O71 0.27(2) 0.28(2) 0.28(2) -0.002(10) 0.027(10) 0.001(10)
O73 0.32(5) 0.13(2) 0.16(2) -0.040(19) -0.01(3) 0.04(3)
O74 0.16(4) 0.42(6) 0.73(10) 0.46(7) -0.09(5) -0.11(4)
O8W 0.167(12) 0.176(12) 0.159(11) 0.003(7) 0.012(7) -0.016(7)
P1 0.017(2) 0.0151(19) 0.0080(16) 0.0005(16) 0.0016(15) 0.0087(17)
P2 0.021(2) 0.0135(18) 0.0087(16) 0.0027(16) 0.0006(16) 0.0024(18)
W1 0.0243(4) 0.0293(4) 0.0135(3) 0.0016(3) 0.0029(3) 0.0090(3)
W2 0.0348(5) 0.0223(3) 0.0119(3) 0.0022(3) 0.0010(3) 0.0066(3)
W3 0.0286(4) 0.0292(4) 0.0130(3) 0.0010(3) -0.0003(3) 0.0040(3)
W4 0.0311(4) 0.0222(3) 0.0104(3) 0.0005(3) 0.0008(3) 0.0106(3)
W5 0.0291(4) 0.0238(3) 0.0136(3) -0.0008(3) 0.0001(3) 0.0030(3)
W6 0.0330(5) 0.0218(3) 0.0126(3) 0.0028(3) 0.0058(3) 0.0098(3)
W7 0.0295(4) 0.0236(3) 0.0124(3) 0.0027(3) 0.0055(3) 0.0017(3)
W8 0.0362(5) 0.0235(3) 0.0129(3) 0.0000(3) 0.0037(3) -0.0019(3)
W9 0.0288(5) 0.0301(4) 0.0150(3) 0.0015(3) 0.0063(3) 0.0055(3)
W10 0.0238(4) 0.0292(4) 0.0136(3) 0.0033(3) 0.0031(3) 0.0078(3)
W11 0.0316(5) 0.0248(3) 0.0147(3) 0.0015(3) 0.0021(3) -0.0007(3)
W12 0.0396(5) 0.0214(3) 0.0137(3) 0.0002(3) 0.0084(3) 0.0059(3)
W13 0.0400(5) 0.0275(4) 0.0097(3) -0.0005(3) 0.0014(3) -0.0018(3)
W14 0.0376(5) 0.0255(3) 0.0109(3) 0.0021(3) 0.0038(3) -0.0005(3)
W15 0.0407(5) 0.0278(4) 0.0115(3) -0.0002(3) 0.0079(3) 0.0033(3)

loop_
_atom_type_symbol
_atom_type_description
_atom_type_scat_dispersion_real
_atom_type_scat_dispersion_imag
_atom_type_scat_source
N N 0.0061 0.0033 'International Tables Vol C Tables 4.2.6.8 and 6.1.1.4'
O O 0.0106 0.0060 'International Tables Vol C Tables 4.2.6.8 and 6.1.1.4'
P P 0.1023 0.0942 'International Tables Vol C Tables 4.2.6.8 and 6.1.1.4'
Ni Ni 0.3393 1.1124 'International Tables Vol C Tables 4.2.6.8 and 6.1.1.4'
W W -0.8490 6.8722 'International Tables Vol C Tables 4.2.6.8 and 6.1.1.4'
Na Na 0.0362 0.0249 'International Tables Vol C Tables 4.2.6.8 and 6.1.1.4'
C C 0.0033 0.0016 'International Tables Vol C Tables 4.2.6.8 and 6.1.1.4'
H H 0.0000 0.0000 'International Tables Vol C Tables 4.2.6.8 and 6.1.1.4'
K K 0.2009 0.2494 'International Tables Vol C Tables 4.2.6.8 and 6.1.1.4'

loop_
_geom_angle_atom_site_label_1
_geom_angle_atom_site_label_2
_geom_angle_atom_site_label_3
_geom_angle
C2 C1 N2 121(2)
C1 C2 N1 116(2)
C2 N1 Ni1 106.1(12)
C1 N2 Ni1 107.0(13)
O56 Ni1 N2 97.0(5)
O56 Ni1 N1 177.1(5)
N2 Ni1 N1 85.6(5)
O56 Ni1 O68 91.4(5)
N2 Ni1 O68 95.2(6)
N1 Ni1 O68 89.8(6)
O56 Ni1 O13 80.9(4)
N2 Ni1 O13 174.9(6)
N1 Ni1 O13 96.5(5)
O68 Ni1 O13 89.5(5)
O56 Ni1 O15 81.8(4)
N2 Ni1 O15 92.4(5)
N1 Ni1 O15 96.6(5)
O68 Ni1 O15 170.4(5)
O13 Ni1 O15 82.7(4)
O57 Ni2 O60 97.2(4)
O57 Ni2 O56 97.0(4)
O60 Ni2 O56 96.7(4)
O57 Ni2 O10 82.0(4)
O60 Ni2 O10 89.8(4)
O56 Ni2 O10 173.5(4)
O57 Ni2 O15 174.7(4)
O60 Ni2 O15 88.1(4)
O56 Ni2 O15 82.9(4)
O10 Ni2 O15 97.5(4)
O57 Ni2 O23 84.5(4)
O60 Ni2 O23 178.2(4)
O56 Ni2 O23 83.6(4)
O10 Ni2 O23 89.9(4)
O15 Ni2 O23 90.2(4)
O57 Ni3 O64 174.3(5)
O57 Ni3 O66 96.2(5)
O64 Ni3 O66 89.5(6)
O57 Ni3 O62 92.9(5)
O64 Ni3 O62 87.1(5)
O66 Ni3 O62 90.2(5)
O57 Ni3 O10 82.3(4)
O64 Ni3 O10 92.0(5)
O66 Ni3 O10 174.2(5)
O62 Ni3 O10 95.4(4)
O57 Ni3 O9 81.3(4)
O64 Ni3 O9 98.6(5)
O66 Ni3 O9 91.3(5)
O62 Ni3 O9 174.1(5)
O10 Ni3 O9 83.0(4)
O57 Ni4 O58 96.8(4)
O57 Ni4 O9 82.7(4)
O58 Ni4 O9 173.7(4)
O57 Ni4 O61 95.7(5)
O58 Ni4 O61 97.0(5)
O9 Ni4 O61 89.2(5)
O57 Ni4 O12 174.1(4)
O58 Ni4 O12 82.5(4)
O9 Ni4 O12 97.3(4)
O61 Ni4 O12 90.2(4)
O57 Ni4 O23 84.1(4)
O58 Ni4 O23 83.8(4)
O9 Ni4 O23 89.9(4)
O61 Ni4 O23 179.2(5)
O12 Ni4 O23 90.0(4)
O58 Ni5 O67 95.5(5)
O58 Ni5 O63 95.0(5)
O67 Ni5 O63 90.6(6)
O58 Ni5 O65 176.4(4)
O67 Ni5 O65 87.6(6)
O63 Ni5 O65 86.8(5)
O58 Ni5 O12 82.7(4)
O67 Ni5 O12 177.7(5)
O63 Ni5 O12 91.1(5)
O65 Ni5 O12 94.2(5)
O58 Ni5 O8 81.3(4)
O67 Ni5 O8 93.7(5)
O63 Ni5 O8 174.6(5)
O65 Ni5 O8 96.7(5)
O12 Ni5 O8 84.5(4)
O56 Ni6 O58 96.5(4)
O56 Ni6 O8 175.6(5)
O58 Ni6 O8 82.3(4)
O56 Ni6 O13 82.0(4)
O58 Ni6 O13 174.1(5)
O8 Ni6 O13 98.8(4)
O56 Ni6 O59 94.6(5)
O58 Ni6 O59 98.1(5)
O8 Ni6 O59 89.8(5)
O13 Ni6 O59 87.7(4)
O56 Ni6 O23 84.2(4)
O58 Ni6 O23 84.5(4)
O8 Ni6 O23 91.4(4)
O13 Ni6 O23 89.6(4)
O59 Ni6 O23 177.2(4)
O70 Ni7 O72 95.0(16)
O70 Ni7 O71 109.4(17)
O72 Ni7 O71 80.1(17)
O70 Ni7 O74 83(2)
O72 Ni7 O74 178(2)
O71 Ni7 O74 99.2(19)
O70 Ni7 O55 74.3(13)
O72 Ni7 O55 97.2(14)
O71 Ni7 O55 175.5(13)
O74 Ni7 O55 83.5(15)
O70 Ni7 O73 160.8(15)
O72 Ni7 O73 97.3(16)
O71 Ni7 O73 87.2(14)
O74 Ni7 O73 85(2)
O55 Ni7 O73 89.6(11)
W5 O2 W1 122.2(6)
W11 O3 W5 163.3(7)
W10 O4 W4 120.6(5)
W8 O5 W7 163.3(6)
W12 O6 W6 163.2(7)
W6 O7 W7 122.0(5)
W5 O8 Ni6 130.9(5)
W5 O8 Ni5 129.3(5)
Ni6 O8 Ni5 95.7(4)
W10 O9 Ni4 133.0(6)
W10 O9 Ni3 129.4(6)
Ni4 O9 Ni3 94.8(4)
W7 O10 Ni2 132.9(6)
W7 O10 Ni3 128.3(6)
Ni2 O10 Ni3 95.1(4)
W7 O11 W10 145.4(6)
W4 O12 Ni4 133.9(6)
W4 O12 Ni5 127.6(6)
Ni4 O12 Ni5 95.1(4)
W1 O13 Ni6 133.0(5)
W1 O13 Ni1 128.5(5)
Ni6 O13 Ni1 95.6(4)
P1 O14 W1 128.0(5)
P1 O14 W5 126.5(5)
W1 O14 W5 91.0(4)
W6 O15 Ni2 132.1(6)
W6 O15 Ni1 129.8(6)
Ni2 O15 Ni1 94.6(4)
W9 O16 W1 161.9(7)
W14 O18 W11 149.1(6)
W14 O19 W2 149.9(6)
P2 O20 W12 130.3(6)
P2 O20 W8 127.4(6)
W12 O20 W8 91.0(3)
W2 O21 W4 162.3(7)
P2 O22 W3 128.4(6)
P2 O22 W2 127.7(6)
W3 O22 W2 90.3(4)
P1 O23 Ni2 123.8(5)
P1 O23 Ni6 122.8(6)
Ni2 O23 Ni6 93.3(4)
P1 O23 Ni4 122.6(6)
Ni2 O23 Ni4 92.9(4)
Ni6 O23 Ni4 93.1(4)
W2 O24 W11 153.9(5)
P2 O26 W15 124.2(6)
P2 O26 W14 123.7(5)
W15 O26 W14 92.5(3)
P2 O26 W13 123.1(6)
W15 O26 W13 92.3(3)
W14 O26 W13 91.9(3)
W15 O27 W13 122.2(5)
W15 O28 W14 121.6(5)
P2 O31 W9 129.0(5)
P2 O31 W11 128.9(6)
W9 O31 W11 89.9(4)
W3 O32 W2 121.4(5)
W13 O33 W8 149.8(6)
W3 O34 W8 154.3(7)
P1 O35 W7 127.5(6)
P1 O35 W6 127.2(6)
W7 O35 W6 91.4(3)
W15 O36 W9 149.0(6)
W12 O38 W8 121.3(5)
W9 O39 W11 121.2(6)
W9 O40 W12 155.8(6)
W15 O43 W12 150.6(6)
W5 O46 W4 146.5(5)
W1 O47 W6 146.9(5)
W13 O50 W3 149.8(6)
P1 O52 W4 127.9(6)
P1 O52 W10 128.5(6)
W4 O52 W10 90.4(4)
W3 O53 W10 164.2(6)
W3 O55 Ni7 149.0(6)
Ni6 O56 Ni1 100.3(4)
Ni6 O56 Ni2 98.8(4)
Ni1 O56 Ni2 99.5(4)
Ni3 O57 Ni4 100.1(4)
Ni3 O57 Ni2 99.4(4)
Ni4 O57 Ni2 98.4(4)
Ni5 O58 Ni6 100.2(5)
Ni5 O58 Ni4 98.4(4)
Ni6 O58 Ni4 98.6(4)
W14 O69 W13 121.3(5)
O52 P1 O14 111.7(6)
O52 P1 O35 110.6(6)
O14 P1 O35 110.4(5)
O52 P1 O23 107.9(5)
O14 P1 O23 108.4(6)
O35 P1 O23 107.7(5)
O31 P2 O22 111.4(6)
O31 P2 O20 110.9(6)
O22 P2 O20 112.1(6)
O31 P2 O26 107.2(6)
O22 P2 O26 108.3(5)
O20 P2 O26 106.7(5)
O1 W1 O13 101.2(5)
O1 W1 O47 100.8(5)
O13 W1 O47 92.8(4)
O1 W1 O2 101.4(5)
O13 W1 O2 92.8(4)
O47 W1 O2 155.5(5)
O1 W1 O16 93.7(5)
O13 W1 O16 165.1(5)
O47 W1 O16 85.3(4)
O2 W1 O16 83.2(4)
O1 W1 O14 173.2(4)
O13 W1 O14 83.2(4)
O47 W1 O14 84.0(4)
O2 W1 O14 73.1(4)
O16 W1 O14 81.9(4)
O44 W2 O21 100.5(5)
O44 W2 O24 101.0(5)
O21 W2 O24 91.5(5)
O44 W2 O32 99.4(6)
O21 W2 O32 91.7(5)
O24 W2 O32 158.4(4)
O44 W2 O19 98.2(4)
O21 W2 O19 161.2(4)
O24 W2 O19 83.9(4)
O32 W2 O19 86.2(4)
O44 W2 O22 172.8(5)
O21 W2 O22 81.0(4)
O24 W2 O22 85.9(4)
O32 W2 O22 73.5(4)
O19 W2 O22 80.5(4)
O55 W3 O53 101.8(5)
O55 W3 O34 100.5(5)
O53 W3 O34 91.9(4)
O55 W3 O32 98.6(5)
O53 W3 O32 92.3(4)
O34 W3 O32 159.1(5)
O55 W3 O50 95.8(5)
O53 W3 O50 162.3(5)
O34 W3 O50 83.3(4)
O32 W3 O50 86.5(4)
O55 W3 O22 172.1(4)
O53 W3 O22 82.0(4)
O34 W3 O22 86.1(4)
O32 W3 O22 74.2(4)
O50 W3 O22 80.7(4)
O17 W4 O12 101.2(4)
O17 W4 O46 100.5(5)
O12 W4 O46 93.6(5)
O17 W4 O4 100.5(5)
O12 W4 O4 92.9(5)
O46 W4 O4 156.4(4)
O17 W4 O21 93.9(4)
O12 W4 O21 164.8(4)
O46 W4 O21 85.4(4)
O4 W4 O21 82.5(4)
O17 W4 O52 173.8(5)
O12 W4 O52 82.6(4)
O46 W4 O52 84.1(4)
O4 W4 O52 74.3(4)
O21 W4 O52 82.2(4)
O54 W5 O8 100.8(5)
O54 W5 O2 100.4(6)
O8 W5 O2 94.8(4)
O54 W5 O46 101.9(5)
O8 W5 O46 92.0(5)
O2 W5 O46 154.9(4)
O54 W5 O3 93.6(5)
O8 W5 O3 165.5(5)
O2 W5 O3 84.0(4)
O46 W5 O3 83.4(4)
O54 W5 O14 172.3(5)
O8 W5 O14 84.3(4)
O2 W5 O14 73.2(4)
O46 W5 O14 83.5(4)
O3 W5 O14 81.5(4)
O48 W6 O15 101.0(5)
O48 W6 O7 101.6(5)
O15 W6 O7 94.8(5)
O48 W6 O47 100.8(5)
O15 W6 O47 91.5(4)
O7 W6 O47 155.1(4)
O48 W6 O6 92.5(5)
O15 W6 O6 166.5(4)
O7 W6 O6 83.5(4)
O47 W6 O6 84.8(4)
O48 W6 O35 173.2(5)
O15 W6 O35 83.7(4)
O7 W6 O35 72.9(4)
O47 W6 O35 83.9(4)
O6 W6 O35 83.0(4)
O45 W7 O10 100.7(5)
O45 W7 O11 100.0(5)
O10 W7 O11 94.2(4)
O45 W7 O7 101.2(5)
O10 W7 O7 93.2(4)
O11 W7 O7 155.9(4)
O45 W7 O5 92.5(5)
O10 W7 O5 166.7(5)
O11 W7 O5 84.3(4)
O7 W7 O5 83.3(4)
O45 W7 O35 172.9(4)
O10 W7 O35 84.0(4)
O11 W7 O35 84.9(4)
O7 W7 O35 73.1(4)
O5 W7 O35 82.7(4)
O30 W8 O5 100.3(5)
O30 W8 O34 100.1(6)
O5 W8 O34 91.7(4)
O30 W8 O38 100.3(6)
O5 W8 O38 93.3(4)
O34 W8 O38 157.8(5)
O30 W8 O33 98.2(5)
O5 W8 O33 161.4(5)
O34 W8 O33 83.2(4)
O38 W8 O33 85.3(5)
O30 W8 O20 172.5(5)
O5 W8 O20 82.3(4)
O34 W8 O20 86.8(4)
O38 W8 O20 72.4(4)
O33 W8 O20 79.6(4)
O42 W9 O16 101.1(5)
O42 W9 O40 101.9(5)
O16 W9 O40 92.8(4)
O42 W9 O39 98.5(5)
O16 W9 O39 92.4(5)
O40 W9 O39 157.5(5)
O42 W9 O36 95.2(5)
O16 W9 O36 163.6(5)
O40 W9 O36 83.3(4)
O39 W9 O36 85.5(4)
O42 W9 O31 171.5(4)
O16 W9 O31 83.5(4)
O40 W9 O31 84.8(4)
O39 W9 O31 74.1(4)
O36 W9 O31 80.3(4)
O29 W10 O9 102.5(5)
O29 W10 O4 99.5(5)
O9 W10 O4 95.3(4)
O29 W10 O11 102.3(5)
O9 W10 O11 91.9(4)
O4 W10 O11 154.9(4)
O29 W10 O53 92.9(5)
O9 W10 O53 164.4(5)
O4 W10 O53 83.6(4)
O11 W10 O53 83.0(4)
O29 W10 O52 172.5(5)
O9 W10 O52 82.4(4)
O4 W10 O52 74.2(4)
O11 W10 O52 83.0(4)
O53 W10 O52 82.4(4)
O41 W11 O3 101.5(5)
O41 W11 O24 101.4(5)
O3 W11 O24 92.0(5)
O41 W11 O39 98.7(6)
O3 W11 O39 92.3(5)
O24 W11 O39 158.2(4)
O41 W11 O18 95.9(5)
O3 W11 O18 162.5(5)
O24 W11 O18 83.8(4)
O39 W11 O18 85.8(5)
O41 W11 O31 171.5(5)
O3 W11 O31 82.8(4)
O24 W11 O31 85.7(4)
O39 W11 O31 73.7(4)
O18 W11 O31 80.0(4)
O51 W12 O6 101.3(5)
O51 W12 O40 101.9(6)
O6 W12 O40 91.5(5)
O51 W12 O38 98.5(6)
O6 W12 O38 93.4(5)
O40 W12 O38 157.5(4)
O51 W12 O43 95.2(5)
O6 W12 O43 163.4(4)
O40 W12 O43 82.7(4)
O38 W12 O43 86.5(5)
O51 W12 O20 171.3(5)
O6 W12 O20 84.1(4)
O40 W12 O20 84.6(4)
O38 W12 O20 74.2(4)
O43 W12 O20 79.9(4)
O37 W13 O33 103.3(5)
O37 W13 O50 102.6(5)
O33 W13 O50 89.0(5)
O37 W13 O27 100.6(5)
O33 W13 O27 88.3(5)
O50 W13 O27 156.7(5)
O37 W13 O69 99.3(5)
O33 W13 O69 157.3(5)
O50 W13 O69 88.1(5)
O27 W13 O69 85.6(5)
O37 W13 O26 169.7(4)
O33 W13 O26 84.4(4)
O50 W13 O26 84.3(4)
O27 W13 O26 72.4(4)
O69 W13 O26 72.9(4)
O25 W14 O19 103.9(5)
O25 W14 O18 101.8(5)
O19 W14 O18 89.2(5)
O25 W14 O69 100.0(5)
O19 W14 O69 88.8(5)
O18 W14 O69 158.0(4)
O25 W14 O28 98.5(5)
O19 W14 O28 157.5(4)
O18 W14 O28 88.0(5)
O69 W14 O28 85.5(5)
O25 W14 O26 169.4(4)
O19 W14 O26 84.7(4)
O18 W14 O26 84.2(4)
O69 W14 O26 73.8(4)
O28 W14 O26 72.8(4)
O49 W15 O36 102.8(6)
O49 W15 O43 102.7(5)
O36 W15 O43 88.7(5)
O49 W15 O27 99.4(5)
O36 W15 O27 157.7(4)
O43 W15 O27 88.1(5)
O49 W15 O28 100.0(5)
O36 W15 O28 88.9(5)
O43 W15 O28 157.1(4)
O27 W15 O28 85.6(5)
O49 W15 O26 169.9(5)
O36 W15 O26 84.6(4)
O43 W15 O26 84.0(4)
O27 W15 O26 73.1(4)
O28 W15 O26 73.1(4)

loop_
_geom_bond_atom_site_label_1
_geom_bond_atom_site_label_2
_geom_bond_distance
C1 C2 1.38(3)
C1 N2 1.42(3)
C2 N1 1.49(2)
N1 Ni1 2.079(15)
N2 Ni1 2.066(13)
Ni1 O56 2.031(10)
Ni1 O68 2.093(13)
Ni1 O13 2.120(10)
Ni1 O15 2.148(11)
Ni2 O57 2.044(11)
Ni2 O60 2.046(10)
Ni2 O56 2.048(11)
Ni2 O10 2.073(11)
Ni2 O15 2.089(10)
Ni2 O23 2.123(9)
Ni3 O57 1.998(12)
Ni3 O64 2.047(13)
Ni3 O66 2.063(12)
Ni3 O62 2.086(11)
Ni3 O10 2.103(11)
Ni3 O9 2.151(10)
Ni4 O57 2.040(10)
Ni4 O58 2.047(12)
Ni4 O9 2.052(11)
Ni4 O61 2.053(11)
Ni4 O12 2.072(9)
Ni4 O23 2.143(10)
Ni5 O58 2.016(10)
Ni5 O67 2.048(12)
Ni5 O63 2.078(13)
Ni5 O65 2.092(12)
Ni5 O12 2.096(11)
Ni5 O8 2.127(11)
Ni6 O56 2.021(10)
Ni6 O58 2.038(10)
Ni6 O8 2.066(10)
Ni6 O13 2.082(10)
Ni6 O59 2.084(12)
Ni6 O23 2.125(10)
Ni7 O70 1.75(2)
Ni7 O72 1.98(3)
Ni7 O71 2.01(4)
Ni7 O74 2.03(3)
Ni7 O55 2.051(13)
Ni7 O73 2.08(3)
O1 W1 1.732(11)
O2 W5 1.887(11)
O2 W1 1.951(11)
O3 W11 1.793(9)
O3 W5 2.058(9)
O4 W10 1.915(9)
O4 W4 1.936(11)
O5 W8 1.812(9)
O5 W7 2.031(9)
O6 W12 1.805(9)
O6 W6 2.053(9)
O7 W6 1.886(11)
O7 W7 1.942(10)
O8 W5 1.816(9)
O9 W10 1.800(9)
O10 W7 1.806(9)
O11 W7 1.887(9)
O11 W10 1.920(9)
O12 W4 1.796(9)
O13 W1 1.797(9)
O14 P1 1.533(11)
O14 W1 2.337(11)
O14 W5 2.374(9)
O15 W6 1.803(8)
O16 W9 1.803(10)
O16 W1 2.041(9)
O17 W4 1.719(9)
O18 W14 1.861(11)
O18 W11 2.002(10)
O19 W14 1.860(10)
O19 W2 1.981(9)
O20 P2 1.548(10)
O20 W12 2.312(10)
O20 W8 2.375(11)
O21 W2 1.804(10)
O21 W4 2.030(10)
O22 P2 1.547(12)
O22 W3 2.349(11)
O22 W2 2.371(9)
O23 P1 1.549(9)
O24 W2 1.897(12)
O24 W11 1.896(11)
O25 W14 1.750(10)
O26 P2 1.585(9)
O26 W15 2.348(10)
O26 W14 2.358(9)
O26 W13 2.371(11)
O27 W15 1.939(11)
O27 W13 1.947(11)
O28 W15 1.943(10)
O28 W14 1.951(11)
O29 W10 1.696(13)
O30 W8 1.705(12)
O31 P2 1.510(12)
O31 W9 2.359(11)
O31 W11 2.377(10)
O32 W3 1.912(10)
O32 W2 1.924(11)
O33 W13 1.853(9)
O33 W8 1.998(9)
O34 W3 1.892(10)
O34 W8 1.899(11)
O35 P1 1.540(10)
O35 W7 2.317(10)
O35 W6 2.361(9)
O36 W15 1.844(11)
O36 W9 2.015(10)
O37 W13 1.713(11)
O38 W12 1.910(12)
O38 W8 1.925(11)
O39 W9 1.920(10)
O39 W11 1.922(10)
O40 W9 1.884(10)
O40 W12 1.894(11)
O41 W11 1.712(11)
O42 W9 1.711(12)
O43 W15 1.854(10)
O43 W12 1.992(9)
O44 W2 1.712(10)
O45 W7 1.707(12)
O46 W5 1.901(11)
O46 W4 1.903(12)
O47 W1 1.887(10)
O47 W6 1.911(10)
O48 W6 1.713(11)
O49 W15 1.731(10)
O50 W13 1.865(10)
O50 W3 1.985(10)
O51 W12 1.708(11)
O52 P1 1.513(11)
O52 W4 2.347(9)
O52 W10 2.367(11)
O53 W3 1.808(9)
O53 W10 2.038(9)
O54 W5 1.726(11)
O55 W3 1.713(12)
O69 W14 1.932(11)
O69 W13 1.966(10)
